data_1519376
loop_
_publ_author_name
'Bedin, Michele'
'Karim, Alavi'
'Reitti, Marcus'
'Carlsson, Anna-Carin C.'
'Topi\'c, Filip'
'Cetina, Mario'
'Pan, Fangfang'
'Havel, Vaclav'
'Al-Ameri, Fatima'
'Sindelar, Vladimir'
'Rissanen, Kari'
'Gr\"afenstein, J\"urgen'
'Erd\'elyi, M\'at\'e'

_publ_section_title
;
 Counterion influence on the N--I--N halogen bond
;
_journal_issue 7
_journal_name_full 'Chem. Sci.'
_journal_page_first 3746
_journal_paper_doi 10.1039/C5SC01053E
_journal_volume 6
_journal_year 2015
_chemical_formula_moiety 'C10 H10 Ag N2 +, F6 Sb -, C2 H4 Cl2'
_chemical_formula_sum 'C12 H14 Ag Cl2 F6 N2 Sb'
_chemical_formula_weight 600.77
_chemical_name_systematic '[bis(pyridine)silver]hexafluoroantimonate'
_space_group_crystal_system monoclinic
_space_group_IT_number 14
_space_group_name_Hall '-P 2ybc'
_space_group_name_H-M_alt 'P 1 21/c 1'
_symmetry_space_group_name_Hall '-P 2ybc'
_symmetry_space_group_name_H-M 'P 1 21/c 1'
_atom_sites_solution_hydrogens geom
_atom_sites_solution_primary direct
_atom_sites_solution_secondary difmap
_audit_creation_method SHELXL-2013
_audit_update_record
;
2015-03-23 deposited with the CCDC.
2015-04-20 downloaded from the CCDC.
;
_cell_angle_alpha 90
_cell_angle_beta 112.120(3)
_cell_angle_gamma 90
_cell_formula_units_Z 4
_cell_length_a 12.6882(3)
_cell_length_b 13.8467(3)
_cell_length_c 11.1581(3)
_cell_measurement_reflns_used 4425
_cell_measurement_temperature 173.0(1)
_cell_measurement_theta_max 28.8850
_cell_measurement_theta_min 3.7680
_cell_volume 1816.08(9)
_computing_cell_refinement
;
CrysAlisPro, Agilent Technologies,
Version 1.171.36.28 (release 01-02-2013 CrysAlis171 .NET)
(compiled Feb  1 2013,16:14:44)
;
_computing_data_collection
;
CrysAlisPro, Agilent Technologies,
Version 1.171.36.28 (release 01-02-2013 CrysAlis171 .NET)
(compiled Feb  1 2013,16:14:44)
;
_computing_data_reduction
;
CrysAlisPro, Agilent Technologies,
Version 1.171.36.28 (release 01-02-2013 CrysAlis171 .NET)
(compiled Feb  1 2013,16:14:44)
;
_computing_publication_material 'WinGX (Farrugia, 2012)'
_computing_structure_refinement 'SHELXL-2013 (Sheldrick, 2008)'
_computing_structure_solution 'SIR97 (Altomare et al., 1999)'
_diffrn_ambient_temperature 173.0(1)
_diffrn_detector_area_resol_mean 5.1977
_diffrn_measured_fraction_theta_full 0.993
_diffrn_measured_fraction_theta_max 0.993
_diffrn_measurement_device_type 'SuperNova, Dual, Cu at zero, Atlas'
_diffrn_measurement_method '\w scans'
_diffrn_radiation_monochromator mirror
_diffrn_radiation_source 'SuperNova (Mo) X-ray Source'
_diffrn_radiation_type MoK\a
_diffrn_radiation_wavelength 0.71073
_diffrn_reflns_av_R_equivalents 0.0179
_diffrn_reflns_av_unetI/netI 0.0258
_diffrn_reflns_laue_measured_fraction_full 0.993
_diffrn_reflns_laue_measured_fraction_max 0.993
_diffrn_reflns_limit_h_max 13
_diffrn_reflns_limit_h_min -15
_diffrn_reflns_limit_k_max 16
_diffrn_reflns_limit_k_min -14
_diffrn_reflns_limit_l_max 13
_diffrn_reflns_limit_l_min -10
_diffrn_reflns_number 6577
_diffrn_reflns_point_group_measured_fraction_full 0.993
_diffrn_reflns_point_group_measured_fraction_max 0.993
_diffrn_reflns_theta_full 25.250
_diffrn_reflns_theta_max 25.247
_diffrn_reflns_theta_min 3.410
_exptl_absorpt_coefficient_mu 2.914
_exptl_absorpt_correction_T_max 1.00000
_exptl_absorpt_correction_T_min 0.88159
_exptl_absorpt_correction_type multi-scan
_exptl_absorpt_process_details
;
CrysAlisPro, Agilent Technologies,
Version 1.171.36.28 (release 01-02-2013 CrysAlis171 .NET)
(compiled Feb  1 2013,16:14:44)
Empirical absorption correction using spherical harmonics,
implemented in SCALE3 ABSPACK scaling algorithm.
;
_exptl_crystal_colour colourless
_exptl_crystal_density_diffrn 2.197
_exptl_crystal_density_method 'not measured'
_exptl_crystal_description block
_exptl_crystal_F_000 1144
_exptl_crystal_size_max 0.308
_exptl_crystal_size_mid 0.185
_exptl_crystal_size_min 0.112
_refine_diff_density_max 0.322
_refine_diff_density_min -0.643
_refine_diff_density_rms 0.080
_refine_ls_extinction_method none
_refine_ls_goodness_of_fit_ref 1.046
_refine_ls_hydrogen_treatment constr
_refine_ls_matrix_type full
_refine_ls_number_parameters 217
_refine_ls_number_reflns 3267
_refine_ls_number_restraints 0
_refine_ls_restrained_S_all 1.046
_refine_ls_R_factor_all 0.0234
_refine_ls_R_factor_gt 0.0203
_refine_ls_shift/su_max 0.001
_refine_ls_shift/su_mean 0.000
_refine_ls_structure_factor_coef Fsqd
_refine_ls_weighting_details 'w=1/[\s^2^(Fo^2^)+(0.0180P)^2^] where P=(Fo^2^+2Fc^2^)/3'
_refine_ls_weighting_scheme calc
_refine_ls_wR_factor_gt 0.0424
_refine_ls_wR_factor_ref 0.0445
_reflns_Friedel_coverage 0.000
_reflns_number_gt 2981
_reflns_number_total 3267
_reflns_threshold_expression 'I > 2\s(I)'
_cod_data_source_file c5sc01053e2.cif
_cod_data_source_block 4-Ag
_cod_depositor_comments 'Adding full bibliography for 1519367--1519381.cif.'
_cod_original_cell_volume 1816.07(8)
_cod_database_code 1519376
_shelx_space_group_comment
;
The symmetry employed for this shelxl refinement is uniquely defined
by the following loop, which should always be used as a source of
symmetry information in preference to the above space-group names.
They are only intended as comments.
;
_shelx_estimated_absorpt_t_min 0.467
_shelx_estimated_absorpt_t_max 0.736
_shelxl_version_number 2013-4

loop_
_space_group_symop_operation_xyz
'x, y, z'
'-x, y+1/2, -z+1/2'
'-x, -y, -z'
'x, -y-1/2, z-1/2'

loop_
_atom_site_label
_atom_site_type_symbol
_atom_site_fract_x
_atom_site_fract_y
_atom_site_fract_z
_atom_site_U_iso_or_equiv
_atom_site_adp_type
_atom_site_occupancy
_atom_site_site_symmetry_order
_atom_site_calc_flag
_atom_site_refinement_flags_posn
_atom_site_refinement_flags_adp
C2A C 0.1507(2) 0.34771(19) 0.3525(3) 0.0252(6) Uani 1 1 d . .
H2A H 0.2065 0.3974 0.3780 0.030 Uiso 1 1 calc R U
C3A C 0.0670(2) 0.3517(2) 0.2305(3) 0.0282(6) Uani 1 1 d . .
H3A H 0.0650 0.4032 0.1734 0.034 Uiso 1 1 calc R U
C4A C -0.0140(2) 0.27955(19) 0.1925(3) 0.0296(7) Uani 1 1 d . .
H4A H -0.0727 0.2804 0.1088 0.036 Uiso 1 1 calc R U
C5A C -0.0082(2) 0.2063(2) 0.2784(3) 0.0284(6) Uani 1 1 d . .
H5A H -0.0633 0.1561 0.2552 0.034 Uiso 1 1 calc R U
C6A C 0.0786(2) 0.20691(18) 0.3986(3) 0.0271(6) Uani 1 1 d . .
H6A H 0.0830 0.1555 0.4567 0.033 Uiso 1 1 calc R U
C8A C 0.4413(2) 0.1983(2) 0.8859(3) 0.0302(7) Uani 1 1 d . .
H8A H 0.4319 0.1427 0.8330 0.036 Uiso 1 1 calc R U
C9A C 0.5124(2) 0.1924(2) 1.0138(3) 0.0369(7) Uani 1 1 d . .
H9A H 0.5510 0.1338 1.0482 0.044 Uiso 1 1 calc R U
C10A C 0.5272(2) 0.2730(2) 1.0920(3) 0.0343(7) Uani 1 1 d . .
H10A H 0.5758 0.2710 1.1808 0.041 Uiso 1 1 calc R U
C11A C 0.4695(2) 0.3564(2) 1.0376(3) 0.0306(7) Uani 1 1 d . .
H11A H 0.4787 0.4131 1.0885 0.037 Uiso 1 1 calc R U
C12A C 0.3986(2) 0.3568(2) 0.9095(3) 0.0287(6) Uani 1 1 d . .
H12A H 0.3579 0.4142 0.8737 0.034 Uiso 1 1 calc R U
Ag1A Ag 0.27587(2) 0.28256(2) 0.63319(2) 0.03204(7) Uani 1 1 d . .
N1A N 0.15709(17) 0.27677(15) 0.4368(2) 0.0242(5) Uani 1 1 d . .
N7A N 0.38462(16) 0.27894(15) 0.8324(2) 0.0245(5) Uani 1 1 d . .
F1C F 0.42073(13) 0.57098(13) 0.20654(18) 0.0439(5) Uani 1 1 d . .
F2C F 0.10467(12) 0.55824(12) 0.04183(18) 0.0431(5) Uani 1 1 d . .
F3C F 0.24848(14) 0.56295(13) 0.28361(17) 0.0410(4) Uani 1 1 d . .
F4C F 0.27742(16) 0.56598(14) -0.03740(18) 0.0495(5) Uani 1 1 d . .
F5C F 0.25362(14) 0.69968(12) 0.12078(19) 0.0485(5) Uani 1 1 d . .
F6C F 0.26952(14) 0.42992(11) 0.12641(19) 0.0453(5) Uani 1 1 d . .
Sb1C Sb 0.26292(2) 0.56502(2) 0.12261(2) 0.02043(6) Uani 1 1 d . .
C1S C 0.2190(2) 0.57631(19) 0.5497(3) 0.0308(7) Uani 1 1 d . .
H1S1 H 0.2373 0.6425 0.5301 0.037 Uiso 1 1 calc R U
H1S2 H 0.1692 0.5461 0.4675 0.037 Uiso 1 1 calc R U
C2S C 0.1567(3) 0.58180(19) 0.6394(3) 0.0346(7) Uani 1 1 d . .
H2S1 H 0.0907 0.6257 0.6026 0.041 Uiso 1 1 calc R U
H2S2 H 0.2076 0.6089 0.7233 0.041 Uiso 1 1 calc R U
Cl1S Cl 0.34755(6) 0.50817(5) 0.61672(8) 0.03510(18) Uani 1 1 d . .
Cl2S Cl 0.10784(6) 0.46515(6) 0.66520(8) 0.04166(19) Uani 1 1 d . .

loop_
_atom_site_aniso_label
_atom_site_aniso_U_11
_atom_site_aniso_U_22
_atom_site_aniso_U_33
_atom_site_aniso_U_23
_atom_site_aniso_U_13
_atom_site_aniso_U_12
C2A 0.0272(13) 0.0212(14) 0.0271(17) -0.0017(13) 0.0102(12) -0.0006(12)
C3A 0.0321(14) 0.0273(15) 0.0259(17) 0.0064(13) 0.0119(13) 0.0044(13)
C4A 0.0271(13) 0.0359(16) 0.0217(17) -0.0026(14) 0.0045(12) 0.0032(13)
C5A 0.0270(13) 0.0282(15) 0.0292(18) -0.0049(13) 0.0098(12) -0.0062(12)
C6A 0.0342(14) 0.0210(14) 0.0286(18) 0.0022(13) 0.0146(13) 0.0019(12)
C8A 0.0342(15) 0.0266(14) 0.0279(18) 0.0014(14) 0.0095(13) 0.0024(13)
C9A 0.0384(16) 0.0384(17) 0.0295(19) 0.0092(15) 0.0077(14) 0.0134(14)
C10A 0.0297(14) 0.0492(19) 0.0196(17) 0.0024(15) 0.0044(12) 0.0050(14)
C11A 0.0298(14) 0.0341(16) 0.0271(18) -0.0077(14) 0.0098(13) -0.0018(13)
C12A 0.0292(14) 0.0271(14) 0.0290(18) 0.0021(14) 0.0101(12) 0.0024(12)
Ag1A 0.03468(12) 0.03334(14) 0.02026(13) 0.00161(10) 0.00141(9) 0.00192(9)
N1A 0.0267(11) 0.0227(12) 0.0214(14) -0.0022(10) 0.0069(10) 0.0016(10)
N7A 0.0228(10) 0.0284(12) 0.0203(13) 0.0046(11) 0.0059(9) 0.0016(10)
F1C 0.0203(8) 0.0617(12) 0.0436(12) -0.0039(10) 0.0054(8) -0.0013(8)
F2C 0.0208(8) 0.0548(11) 0.0429(12) 0.0042(9) -0.0003(7) -0.0018(7)
F3C 0.0455(10) 0.0569(11) 0.0246(10) 0.0026(9) 0.0177(8) 0.0052(8)
F4C 0.0583(11) 0.0694(13) 0.0254(11) -0.0022(10) 0.0209(9) -0.0115(10)
F5C 0.0597(11) 0.0207(9) 0.0579(15) 0.0033(8) 0.0139(10) 0.0010(8)
F6C 0.0543(11) 0.0213(9) 0.0601(15) -0.0016(8) 0.0212(10) 0.0007(7)
Sb1C 0.02076(10) 0.02016(11) 0.01778(11) 0.00077(7) 0.00431(7) -0.00020(7)
C1S 0.0393(16) 0.0232(14) 0.0281(18) 0.0051(13) 0.0108(14) 0.0051(13)
C2S 0.0452(17) 0.0258(14) 0.033(2) 0.0006(14) 0.0155(15) 0.0055(13)
Cl1S 0.0293(3) 0.0327(4) 0.0414(5) 0.0075(3) 0.0112(3) 0.0014(3)
Cl2S 0.0380(4) 0.0406(4) 0.0488(5) 0.0097(4) 0.0192(4) -0.0003(4)

loop_
_atom_type_symbol
_atom_type_description
_atom_type_scat_dispersion_real
_atom_type_scat_dispersion_imag
_atom_type_scat_source
C C 0.0033 0.0016 'International Tables Vol C Tables 4.2.6.8 and 6.1.1.4'
H H 0.0000 0.0000 'International Tables Vol C Tables 4.2.6.8 and 6.1.1.4'
Ag Ag -0.8971 1.1015 'International Tables Vol C Tables 4.2.6.8 and 6.1.1.4'
Cl Cl 0.1484 0.1585 'International Tables Vol C Tables 4.2.6.8 and 6.1.1.4'
F F 0.0171 0.0103 'International Tables Vol C Tables 4.2.6.8 and 6.1.1.4'
N N 0.0061 0.0033 'International Tables Vol C Tables 4.2.6.8 and 6.1.1.4'
Sb Sb -0.5866 1.5461 'International Tables Vol C Tables 4.2.6.8 and 6.1.1.4'

loop_
_geom_angle_atom_site_label_1
_geom_angle_atom_site_label_2
_geom_angle_atom_site_label_3
_geom_angle
N1A C2A C3A 122.9(2)
N1A C2A H2A 118.6
C3A C2A H2A 118.6
C2A C3A C4A 118.9(3)
C2A C3A H3A 120.6
C4A C3A H3A 120.6
C5A C4A C3A 118.7(3)
C5A C4A H4A 120.7
C3A C4A H4A 120.7
C6A C5A C4A 119.1(2)
C6A C5A H5A 120.4
C4A C5A H5A 120.4
N1A C6A C5A 122.8(3)
N1A C6A H6A 118.6
C5A C6A H6A 118.6
N7A C8A C9A 123.0(3)
N7A C8A H8A 118.5
C9A C8A H8A 118.5
C8A C9A C10A 119.1(3)
C8A C9A H9A 120.5
C10A C9A H9A 120.5
C11A C10A C9A 118.3(3)
C11A C10A H10A 120.9
C9A C10A H10A 120.9
C12A C11A C10A 119.5(3)
C12A C11A H11A 120.2
C10A C11A H11A 120.2
N7A C12A C11A 122.5(3)
N7A C12A H12A 118.7
C11A C12A H12A 118.7
N7A Ag1A N1A 174.84(8)
C6A N1A C2A 117.7(2)
C6A N1A Ag1A 120.38(18)
C2A N1A Ag1A 121.55(17)
C8A N7A C12A 117.5(2)
C8A N7A Ag1A 120.86(19)
C12A N7A Ag1A 121.65(18)
F4C Sb1C F1C 90.35(8)
F4C Sb1C F5C 90.63(8)
F1C Sb1C F5C 90.73(8)
F4C Sb1C F2C 90.80(8)
F1C Sb1C F2C 178.80(8)
F5C Sb1C F2C 89.59(7)
F4C Sb1C F6C 90.52(8)
F1C Sb1C F6C 90.14(7)
F5C Sb1C F6C 178.55(8)
F2C Sb1C F6C 89.51(7)
F4C Sb1C F3C 179.53(8)
F1C Sb1C F3C 89.62(8)
F5C Sb1C F3C 89.84(8)
F2C Sb1C F3C 89.23(8)
F6C Sb1C F3C 89.01(8)
C2S C1S Cl1S 112.2(2)
C2S C1S H1S1 109.2
Cl1S C1S H1S1 109.2
C2S C1S H1S2 109.2
Cl1S C1S H1S2 109.2
H1S1 C1S H1S2 107.9
C1S C2S Cl2S 111.4(2)
C1S C2S H2S1 109.4
Cl2S C2S H2S1 109.4
C1S C2S H2S2 109.4
Cl2S C2S H2S2 109.4
H2S1 C2S H2S2 108.0

loop_
_geom_bond_atom_site_label_1
_geom_bond_atom_site_label_2
_geom_bond_distance
C2A N1A 1.342(3)
C2A C3A 1.377(4)
C2A H2A 0.9500
C3A C4A 1.381(4)
C3A H3A 0.9500
C4A C5A 1.378(4)
C4A H4A 0.9500
C5A C6A 1.378(4)
C5A H5A 0.9500
C6A N1A 1.337(3)
C6A H6A 0.9500
C8A N7A 1.341(3)
C8A C9A 1.374(4)
C8A H8A 0.9500
C9A C10A 1.386(4)
C9A H9A 0.9500
C10A C11A 1.379(4)
C10A H10A 0.9500
C11A C12A 1.373(4)
C11A H11A 0.9500
C12A N7A 1.349(3)
C12A H12A 0.9500
Ag1A N7A 2.130(2)
Ag1A N1A 2.143(2)
F1C Sb1C 1.8657(15)
F2C Sb1C 1.8681(15)
F3C Sb1C 1.8734(17)
F4C Sb1C 1.8626(18)
F5C Sb1C 1.8681(16)
F6C Sb1C 1.8723(16)
C1S C2S 1.492(4)
C1S Cl1S 1.787(3)
C1S H1S1 0.9900
C1S H1S2 0.9900
C2S Cl2S 1.792(3)
C2S H2S1 0.9900
C2S H2S2 0.9900

loop_
_geom_torsion_atom_site_label_1
_geom_torsion_atom_site_label_2
_geom_torsion_atom_site_label_3
_geom_torsion_atom_site_label_4
_geom_torsion
N1A C2A C3A C4A -0.3(4)
C2A C3A C4A C5A 0.2(4)
C3A C4A C5A C6A -0.7(4)
C4A C5A C6A N1A 1.2(4)
N7A C8A C9A C10A -0.2(4)
C8A C9A C10A C11A -0.1(4)
C9A C10A C11A C12A 0.9(4)
C10A C11A C12A N7A -1.6(4)
C5A C6A N1A C2A -1.2(4)
C5A C6A N1A Ag1A 171.86(19)
C3A C2A N1A C6A 0.8(4)
C3A C2A N1A Ag1A -172.24(19)
C9A C8A N7A C12A -0.4(4)
C9A C8A N7A Ag1A 180.0(2)
C11A C12A N7A C8A 1.3(4)
C11A C12A N7A Ag1A -179.10(19)
Cl1S C1S C2S Cl2S -65.0(3)
